data_7717008
loop_
_publ_author_name
'Krieft, Jonas'
'Koch, Hannah'
'Neumann, Beate'
'Stammler, Hans-Georg'
'Lamm, Jan-Hendrik'
'Mix, Andreas'
'Mitzel, Norbert W.'

_publ_section_title
;
 Adducts of Lewis acidic stibanes with phosphane chalcogenides.
;
_journal_issue 39
_journal_name_full 'Dalton transactions (Cambridge, England : 2003)'
_journal_page_first 16280
_journal_page_last 16286
_journal_paper_doi 10.1039/d4dt02268h
_journal_volume 53
_journal_year 2024
_chemical_formula_moiety 'C24 H25 Cl F12 O P Sb'
_chemical_formula_sum 'C24 H25 Cl F12 O P Sb'
_chemical_formula_weight 745.61
_space_group_crystal_system monoclinic
_space_group_IT_number 14
_space_group_name_Hall '-P 2ybc'
_space_group_name_H-M_alt 'P 1 21/c 1'
_atom_sites_solution_hydrogens mixed
_atom_sites_solution_primary dual
_audit_creation_date 2023-08-02
_audit_creation_method
;
Olex2 1.5-ac5-024
(compiled 2022.04.12 svn.rca3783a0 for Rigaku Oxford Diffraction, GUI svn.r6498)
;
_audit_update_record
;
2024-07-03 deposited with the CCDC.	2024-09-12 downloaded from the CCDC.
;
_cell_angle_alpha 90
_cell_angle_beta 101.045(5)
_cell_angle_gamma 90
_cell_formula_units_Z 4
_cell_length_a 21.3245(12)
_cell_length_b 14.4630(6)
_cell_length_c 9.6209(4)
_cell_measurement_reflns_used 11162
_cell_measurement_temperature 100.00(10)
_cell_measurement_theta_max 29.5850
_cell_measurement_theta_min 2.8040
_cell_volume 2912.3(2)
_computing_cell_refinement 'CrysAlisPro 1.171.42.94a (Rigaku OD, 2023)'
_computing_data_collection 'CrysAlisPro 1.171.42.94a (Rigaku OD, 2023)'
_computing_data_reduction 'CrysAlisPro 1.171.42.94a (Rigaku OD, 2023)'
_computing_molecular_graphics 'Olex2 1.5-ac5-024 (Dolomanov et al., 2009)'
_computing_publication_material 'Olex2 1.5-ac5-024 (Dolomanov et al., 2009)'
_computing_structure_refinement 'SHELXL 2018/3 (Sheldrick, 2015)'
_computing_structure_solution 'SHELXT  (Sheldrick, 2015)'
_diffrn_ambient_environment N~2~
_diffrn_ambient_temperature 100.00(10)
_diffrn_detector 'CCD plate'
_diffrn_detector_area_resol_mean 5.3114
_diffrn_detector_type Atlas
_diffrn_measured_fraction_theta_full 0.997
_diffrn_measured_fraction_theta_max 0.997
_diffrn_measurement_details
;
List of Runs (angles in degrees, time in seconds):

  # Type    Start    End  Width  t~exp~   \w     \q     \k     \f   Frames
#--------------------------------------------------------------------------
  1  \w      7.00  37.00   1.00   57.50    --   12.30  57.00-120.00   30
  2  \w     25.00  76.00   1.00   57.50    --   12.30  38.00-150.00   51
  3  \w    -40.00 -12.00   1.00   57.50    --   12.30 -77.00 -60.00   28
  4  \w     -3.00  80.00   1.00   57.50    --   12.30  57.00 150.00   83
  5  \w     11.00  37.00   1.00   57.50    --   12.30 -77.00 -60.00   26
  6  \w    -40.00  29.00   1.00   57.50    --   12.30 -77.00-120.00   69
  7  \w    -42.00  42.00   1.00   57.50    --   12.30 -77.00  30.00   84
  8  \w    -27.00   3.00   1.00   57.50    --  -12.46 -77.00-180.00   30
  9  \w    -42.00  12.00   1.00   57.50    --  -12.46  77.00 -30.00   54
 10  \w    -20.00   5.00   1.00   57.50    --  -12.46 -38.00  60.00   25
 11  \w    -37.00  18.00   1.00   57.50    --  -12.46 -77.00-150.00   55
;
_diffrn_measurement_device 'four-circle diffractometer'
_diffrn_measurement_device_type 'SuperNova, Dual, Cu at home/near, Atlas'
_diffrn_measurement_method '\w scans'
_diffrn_orient_matrix_type 'CrysAlisPro convention (1999,Acta A55,543-557)'
_diffrn_orient_matrix_UB_11 -0.0336738000
_diffrn_orient_matrix_UB_12 0.0016805000
_diffrn_orient_matrix_UB_13 -0.0224402000
_diffrn_orient_matrix_UB_21 0.0028163000
_diffrn_orient_matrix_UB_22 -0.0223398000
_diffrn_orient_matrix_UB_23 -0.0641394000
_diffrn_orient_matrix_UB_31 -0.0027154000
_diffrn_orient_matrix_UB_32 -0.0436096000
_diffrn_orient_matrix_UB_33 0.0320164000
_diffrn_radiation_monochromator mirror
_diffrn_radiation_probe x-ray
_diffrn_radiation_type 'Mo K\a'
_diffrn_radiation_wavelength 0.71073
_diffrn_reflns_av_R_equivalents 0.0971
_diffrn_reflns_av_unetI/netI 0.1228
_diffrn_reflns_Laue_measured_fraction_full 0.997
_diffrn_reflns_Laue_measured_fraction_max 0.997
_diffrn_reflns_limit_h_max 27
_diffrn_reflns_limit_h_min -27
_diffrn_reflns_limit_k_max 18
_diffrn_reflns_limit_k_min 0
_diffrn_reflns_limit_l_max 12
_diffrn_reflns_limit_l_min 0
_diffrn_reflns_number 40116
_diffrn_reflns_point_group_measured_fraction_full 0.997
_diffrn_reflns_point_group_measured_fraction_max 0.997
_diffrn_reflns_theta_full 25.242
_diffrn_reflns_theta_max 27.485
_diffrn_reflns_theta_min 2.576
_diffrn_source 'micro-focus sealed X-ray tube'
_diffrn_source_type 'SuperNova (Mo) X-ray Source'
_exptl_absorpt_coefficient_mu 1.188
_exptl_absorpt_correction_T_max 1.000
_exptl_absorpt_correction_T_min 0.753
_exptl_absorpt_correction_type gaussian
_exptl_absorpt_process_details
;
CrysAlisPro 1.171.42.94a (Rigaku Oxford Diffraction, 2023)
Numerical absorption correction based on gaussian integration over
a multifaceted crystal model
Empirical absorption correction using spherical harmonics,
implemented in SCALE3 ABSPACK scaling algorithm.
;
_exptl_crystal_colour 'clear colourless'
_exptl_crystal_colour_lustre clear
_exptl_crystal_colour_primary colourless
_exptl_crystal_density_diffrn 1.701
_exptl_crystal_description needle
_exptl_crystal_F_000 1472
_exptl_crystal_size_max 0.231
_exptl_crystal_size_mid 0.044
_exptl_crystal_size_min 0.02
_refine_diff_density_max 3.140
_refine_diff_density_min -2.375
_refine_diff_density_rms 0.199
_refine_ls_extinction_method none
_refine_ls_goodness_of_fit_ref 1.124
_refine_ls_hydrogen_treatment mixed
_refine_ls_matrix_type full
_refine_ls_number_parameters 428
_refine_ls_number_reflns 6677
_refine_ls_number_restraints 216
_refine_ls_restrained_S_all 1.112
_refine_ls_R_factor_all 0.0998
_refine_ls_R_factor_gt 0.0853
_refine_ls_shift/su_max 0.000
_refine_ls_shift/su_mean 0.000
_refine_ls_structure_factor_coef Fsqd
_refine_ls_weighting_details 'w=1/[\s^2^(Fo^2^)+68.0581P] where P=(Fo^2^+2Fc^2^)/3'
_refine_ls_weighting_scheme calc
_refine_ls_wR_factor_gt 0.1848
_refine_ls_wR_factor_ref 0.1924
_reflns_Friedel_coverage 0.000
_reflns_number_gt 5581
_reflns_number_total 6677
_reflns_threshold_expression 'I > 2\s(I)'
_cod_data_source_file d4dt02268h3.cif
_cod_data_source_block 8
_cod_depositor_comments 'Adding full bibliography for 7717007--7717016.cif.'
_cod_database_code 7717008
_shelx_shelxl_version_number 2018/3
_chemical_oxdiff_formula 'C24 H25 Cl F12 O P Sb'
_shelx_space_group_comment
;
The symmetry employed for this shelxl refinement is uniquely defined
by the following loop, which should always be used as a source of
symmetry information in preference to the above space-group names.
They are only intended as comments.
;
_shelx_estimated_absorpt_t_max 0.977
_shelx_estimated_absorpt_t_min 0.771
_olex2_refinement_description
;
1. Twinned data refinement
 Scales: 0.892(2)
 0.108(2)
2. Fixed Uiso
 At 1.2 times of:
  All C(H) groups
 At 1.5 times of:
  All C(H,H,H) groups
3. Uiso/Uaniso restraints and constraints
F1A \\sim F1B \\sim F2A \\sim F2B \\sim F3A \\sim F3B \\sim C7: within 2A with
sigma of 0.01 and sigma for terminal atoms of 0.02 within 2A
F7A \\sim F7B \\sim F8A \\sim F8B \\sim F9A \\sim F9B \\sim C15: within 2A with
sigma of 0.01 and sigma for terminal atoms of 0.02 within 2A
4. Rigid body (RIGU) restrains
 F1A, F1B, F2A, F2B, F3A, F3B, C7
 with sigma for 1-2 distances of 0.01 and sigma for 1-3 distances of 0.01
 F7A, F7B, F8A, F8B, F9A, F9B, C15
 with sigma for 1-2 distances of 0.01 and sigma for 1-3 distances of 0.01
5. Others
 Sof(F1B)=Sof(F2B)=Sof(F3B)=1-FVAR(1)
 Sof(F1A)=Sof(F2A)=Sof(F3A)=FVAR(1)
 Sof(F7B)=Sof(F8B)=Sof(F9B)=1-FVAR(2)
 Sof(F7A)=Sof(F8A)=Sof(F9A)=FVAR(2)
6.a Aromatic/amide H refined with riding coordinates:
 C2(H2), C4(H4), C6(H6), C10(H10), C12(H12), C14(H14)
6.b Idealised Me refined as rotating group:
 C18(H18A,H18B,H18C), C19(H19A,H19B,H19C), C20(H20A,H20B,H20C), C22(H22A,H22B,
 H22C), C23(H23A,H23B,H23C), C24(H24A,H24B,H24C)
;
_olex2_date_sample_data_collection 2023-07-27
_olex2_submission_special_instructions 'No special instructions were received'
_oxdiff_exptl_absorpt_empirical_details
;
Empirical correction (ABSPACK) includes:
- Absorption correction using spherical harmonics
- Frame scaling
- Detector area scaling
;
_oxdiff_exptl_absorpt_empirical_full_max 1.253
_oxdiff_exptl_absorpt_empirical_full_min 0.806

loop_
_space_group_symop_operation_xyz
'x, y, z'
'-x, y+1/2, -z+1/2'
'-x, -y, -z'
'x, -y-1/2, z-1/2'

loop_
_atom_site_label
_atom_site_type_symbol
_atom_site_fract_x
_atom_site_fract_y
_atom_site_fract_z
_atom_site_U_iso_or_equiv
_atom_site_adp_type
_atom_site_occupancy
_atom_site_site_symmetry_order
_atom_site_calc_flag
_atom_site_refinement_flags_posn
_atom_site_refinement_flags_adp
_atom_site_refinement_flags_occupancy
_atom_site_disorder_assembly
_atom_site_disorder_group
Sb1 Sb 0.74100(3) 0.30743(4) 0.80618(6) 0.01565(15) Uani 1 1 d . . . . .
Cl1 Cl 0.73850(11) 0.13816(13) 0.7500(2) 0.0199(4) Uani 1 1 d . . . . .
P1 P 0.76020(12) 0.53412(15) 0.9471(2) 0.0183(5) Uani 1 1 d . . . . .
H1 H 0.781(5) 0.491(7) 1.084(11) 0.02(3) Uiso 1 1 d . . . . .
F1A F 0.4654(5) 0.2319(8) 0.3559(17) 0.053(3) Uani 0.745(19) 1 d . U P A 1
F1B F 0.4824(17) 0.237(2) 0.287(4) 0.047(6) Uani 0.255(19) 1 d . U P A 2
F2A F 0.5175(6) 0.1411(9) 0.5160(11) 0.050(3) Uani 0.745(19) 1 d . U P A 1
F2B F 0.4893(16) 0.186(3) 0.503(4) 0.048(5) Uani 0.255(19) 1 d . U P A 2
F3A F 0.5449(6) 0.1514(8) 0.3151(13) 0.040(3) Uani 0.745(19) 1 d . U P A 1
F3B F 0.5472(19) 0.135(3) 0.375(4) 0.044(5) Uani 0.255(19) 1 d . U P A 2
F4 F 0.6464(4) 0.5828(5) 0.4198(9) 0.054(2) Uani 1 1 d . . . . .
F5 F 0.5498(4) 0.5803(5) 0.4476(9) 0.063(2) Uani 1 1 d . . . . .
F6 F 0.5744(4) 0.5307(5) 0.2538(7) 0.0473(18) Uani 1 1 d . . . . .
F7A F 0.9679(5) 0.1435(7) 0.7212(13) 0.052(3) Uani 0.792(18) 1 d . U P B 1
F7B F 0.995(2) 0.193(3) 0.786(5) 0.054(6) Uani 0.208(18) 1 d . U P B 2
F8A F 0.9758(6) 0.1789(9) 0.5119(13) 0.058(3) Uani 0.792(18) 1 d . U P B 1
F8B F 0.963(2) 0.154(3) 0.554(6) 0.052(6) Uani 0.208(18) 1 d . U P B 2
F9A F 1.0277(6) 0.2566(10) 0.6847(17) 0.063(4) Uani 0.792(18) 1 d . U P B 1
F9B F 1.027(2) 0.255(4) 0.619(5) 0.046(6) Uani 0.208(18) 1 d . U P B 2
F10 F 0.8886(4) 0.4948(5) 0.3292(8) 0.052(2) Uani 1 1 d . . . . .
F11 F 0.9181(3) 0.5702(4) 0.5240(8) 0.0466(18) Uani 1 1 d . . . . .
F12 F 0.8189(3) 0.5596(4) 0.4312(7) 0.0356(15) Uani 1 1 d . . . . .
O1 O 0.7461(3) 0.4694(4) 0.8198(7) 0.0203(13) Uani 1 1 d . . . . .
C1 C 0.6631(4) 0.3327(6) 0.6297(9) 0.0172(17) Uani 1 1 d . . . . .
C2 C 0.6201(4) 0.2633(6) 0.5777(10) 0.0195(18) Uani 1 1 d . . . . .
H2 H 0.625227 0.203325 0.618507 0.023 Uiso 1 1 calc R U . . .
C3 C 0.5690(5) 0.2811(7) 0.4651(11) 0.025(2) Uani 1 1 d . . . . .
C4 C 0.5600(5) 0.3676(7) 0.4036(10) 0.026(2) Uani 1 1 d . . . . .
H4 H 0.525572 0.379233 0.327090 0.032 Uiso 1 1 calc R U . . .
C5 C 0.6030(4) 0.4373(6) 0.4571(10) 0.0217(19) Uani 1 1 d . . . . .
C6 C 0.6524(4) 0.4209(6) 0.5699(9) 0.0202(18) Uani 1 1 d . . . . .
H6 H 0.679620 0.470449 0.607668 0.024 Uiso 1 1 calc R U . . .
C7 C 0.5229(5) 0.2042(7) 0.4112(13) 0.035(2) Uani 1 1 d . U . . .
C8 C 0.5923(5) 0.5325(7) 0.3935(12) 0.031(2) Uani 1 1 d . . . . .
C9 C 0.8161(4) 0.3275(6) 0.6836(9) 0.0192(18) Uani 1 1 d . . . . .
C10 C 0.8668(4) 0.2650(6) 0.6965(10) 0.0199(18) Uani 1 1 d . . . . .
H10 H 0.866121 0.210215 0.750677 0.024 Uiso 1 1 calc R U . . .
C11 C 0.9178(5) 0.2825(7) 0.6310(10) 0.024(2) Uani 1 1 d . . . . .
C12 C 0.9207(4) 0.3634(7) 0.5535(10) 0.0230(19) Uani 1 1 d . . . . .
H12 H 0.956634 0.375850 0.511465 0.028 Uiso 1 1 calc R U . . .
C13 C 0.8704(4) 0.4251(6) 0.5389(10) 0.0208(18) Uani 1 1 d . . . . .
C14 C 0.8184(5) 0.4075(6) 0.6049(9) 0.0210(18) Uani 1 1 d . . . . .
H14 H 0.784345 0.450866 0.595726 0.025 Uiso 1 1 calc R U . . .
C15 C 0.9728(5) 0.2174(8) 0.6428(14) 0.040(2) Uani 1 1 d . U . . .
C16 C 0.8739(5) 0.5114(7) 0.4565(11) 0.029(2) Uani 1 1 d . . . . .
C17 C 0.8322(4) 0.6010(6) 0.9369(10) 0.0226(19) Uani 1 1 d . . . . .
C18 C 0.8867(5) 0.5295(7) 0.9567(11) 0.028(2) Uani 1 1 d . . . . .
H18A H 0.890525 0.500028 1.049668 0.042 Uiso 1 1 calc R U . . .
H18B H 0.926924 0.560542 0.950566 0.042 Uiso 1 1 calc R U . . .
H18C H 0.877330 0.482373 0.882385 0.042 Uiso 1 1 calc R U . . .
C19 C 0.8255(5) 0.6466(7) 0.7905(10) 0.026(2) Uani 1 1 d . . . . .
H19A H 0.810573 0.600696 0.716690 0.040 Uiso 1 1 calc R U . . .
H19B H 0.867061 0.670870 0.778615 0.040 Uiso 1 1 calc R U . . .
H19C H 0.794598 0.697400 0.782894 0.040 Uiso 1 1 calc R U . . .
C20 C 0.8468(5) 0.6739(7) 1.0558(11) 0.030(2) Uani 1 1 d . . . . .
H20A H 0.815058 0.723503 1.037551 0.045 Uiso 1 1 calc R U . . .
H20B H 0.889550 0.699627 1.058226 0.045 Uiso 1 1 calc R U . . .
H20C H 0.845248 0.644736 1.146986 0.045 Uiso 1 1 calc R U . . .
C21 C 0.6881(5) 0.5967(6) 0.9680(10) 0.0218(19) Uani 1 1 d . . . . .
C22 C 0.6352(5) 0.5238(7) 0.9513(11) 0.027(2) Uani 1 1 d . . . . .
H22A H 0.628872 0.497431 0.855781 0.040 Uiso 1 1 calc R U . . .
H22B H 0.595420 0.552590 0.966065 0.040 Uiso 1 1 calc R U . . .
H22C H 0.647503 0.474639 1.021338 0.040 Uiso 1 1 calc R U . . .
C23 C 0.6704(6) 0.6716(7) 0.8537(13) 0.038(3) Uani 1 1 d . . . . .
H23A H 0.701191 0.722437 0.872330 0.057 Uiso 1 1 calc R U . . .
H23B H 0.627412 0.695022 0.855489 0.057 Uiso 1 1 calc R U . . .
H23C H 0.671198 0.644965 0.760357 0.057 Uiso 1 1 calc R U . . .
C24 C 0.6963(5) 0.6384(8) 1.1169(12) 0.035(3) Uani 1 1 d . . . . .
H24A H 0.710114 0.590082 1.187591 0.053 Uiso 1 1 calc R U . . .
H24B H 0.655492 0.664243 1.130933 0.053 Uiso 1 1 calc R U . . .
H24C H 0.728543 0.687466 1.127375 0.053 Uiso 1 1 calc R U . . .

loop_
_atom_site_aniso_label
_atom_site_aniso_U_11
_atom_site_aniso_U_22
_atom_site_aniso_U_33
_atom_site_aniso_U_23
_atom_site_aniso_U_13
_atom_site_aniso_U_12
Sb1 0.0247(3) 0.0085(2) 0.0150(3) -0.0016(2) 0.0067(2) -0.0005(2)
Cl1 0.0333(11) 0.0057(8) 0.0213(10) 0.0003(7) 0.0070(9) 0.0008(8)
P1 0.0286(12) 0.0090(10) 0.0180(11) -0.0004(8) 0.0064(9) -0.0013(8)
F1A 0.026(5) 0.035(5) 0.090(9) -0.008(6) -0.011(5) -0.001(4)
F1B 0.041(10) 0.035(9) 0.060(11) -0.002(10) -0.007(9) -0.011(9)
F2A 0.054(6) 0.041(6) 0.050(5) 0.004(4) 0.000(5) -0.027(5)
F2B 0.035(10) 0.044(11) 0.062(10) -0.008(9) 0.006(8) -0.026(9)
F3A 0.052(5) 0.029(5) 0.040(6) -0.014(5) 0.011(5) -0.011(4)
F3B 0.048(10) 0.024(9) 0.054(11) -0.017(10) -0.005(10) -0.005(8)
F4 0.058(5) 0.028(4) 0.071(5) 0.020(4) -0.003(4) -0.007(3)
F5 0.085(6) 0.038(4) 0.077(6) 0.022(4) 0.046(5) 0.031(4)
F6 0.066(5) 0.041(4) 0.032(4) 0.014(3) 0.002(3) 0.009(3)
F7A 0.045(5) 0.040(5) 0.078(7) 0.031(5) 0.031(5) 0.026(4)
F7B 0.043(11) 0.050(11) 0.070(10) 0.019(10) 0.015(9) 0.030(10)
F8A 0.066(7) 0.057(7) 0.056(6) 0.004(5) 0.029(5) 0.032(5)
F8B 0.049(11) 0.039(11) 0.073(11) 0.004(10) 0.029(11) 0.018(9)
F9A 0.032(5) 0.053(5) 0.098(9) -0.010(7) -0.004(7) 0.010(4)
F9B 0.030(9) 0.049(10) 0.067(12) 0.015(11) 0.025(10) 0.017(8)
F10 0.088(6) 0.033(4) 0.045(4) 0.016(3) 0.037(4) 0.014(4)
F11 0.049(4) 0.028(3) 0.059(5) 0.013(3) 0.001(3) -0.018(3)
F12 0.043(4) 0.023(3) 0.044(4) 0.019(3) 0.016(3) 0.006(3)
O1 0.027(3) 0.009(3) 0.027(3) -0.007(3) 0.012(3) -0.006(2)
C1 0.024(4) 0.016(4) 0.013(4) 0.000(3) 0.004(3) 0.002(3)
C2 0.023(4) 0.012(4) 0.024(5) -0.005(3) 0.005(4) 0.002(3)
C3 0.025(5) 0.022(5) 0.029(5) -0.009(4) 0.008(4) -0.001(4)
C4 0.026(5) 0.029(5) 0.023(5) -0.006(4) 0.003(4) 0.009(4)
C5 0.025(5) 0.019(5) 0.022(4) 0.006(4) 0.007(4) 0.007(4)
C6 0.026(5) 0.015(4) 0.021(4) -0.001(3) 0.008(4) 0.001(3)
C7 0.028(4) 0.026(5) 0.048(5) -0.007(4) 0.003(4) -0.006(4)
C8 0.034(6) 0.026(5) 0.034(6) 0.010(4) 0.007(5) 0.002(4)
C9 0.027(5) 0.013(4) 0.019(4) -0.001(3) 0.006(4) 0.005(3)
C10 0.024(5) 0.014(4) 0.021(4) 0.003(3) 0.005(4) 0.003(3)
C11 0.024(5) 0.023(5) 0.022(5) -0.006(4) 0.000(4) 0.004(4)
C12 0.023(5) 0.026(5) 0.021(5) 0.003(4) 0.006(4) 0.003(4)
C13 0.025(5) 0.017(4) 0.020(4) -0.003(4) 0.006(4) -0.002(4)
C14 0.030(5) 0.015(4) 0.019(4) 0.000(3) 0.008(4) 0.002(4)
C15 0.028(5) 0.038(5) 0.059(6) 0.012(4) 0.020(4) 0.013(4)
C16 0.033(5) 0.025(5) 0.033(5) 0.006(4) 0.018(4) 0.001(4)
C17 0.023(5) 0.023(5) 0.023(5) 0.001(4) 0.006(4) -0.005(4)
C18 0.025(5) 0.027(5) 0.032(5) -0.001(4) 0.005(4) -0.002(4)
C19 0.034(5) 0.022(5) 0.025(5) 0.007(4) 0.013(4) -0.002(4)
C20 0.037(6) 0.020(5) 0.033(6) -0.006(4) 0.007(4) -0.009(4)
C21 0.029(5) 0.013(4) 0.026(5) -0.008(4) 0.012(4) 0.005(3)
C22 0.021(5) 0.030(5) 0.031(5) -0.005(4) 0.010(4) -0.005(4)
C23 0.040(6) 0.022(5) 0.054(7) 0.010(5) 0.014(5) 0.012(4)
C24 0.038(6) 0.036(6) 0.037(6) -0.021(5) 0.017(5) -0.001(5)

loop_
_atom_type_symbol
_atom_type_description
_atom_type_scat_dispersion_real
_atom_type_scat_dispersion_imag
_atom_type_scat_source
C C 0.0033 0.0016 'International Tables Vol C Tables 4.2.6.8 and 6.1.1.4'
H H 0.0000 0.0000 'International Tables Vol C Tables 4.2.6.8 and 6.1.1.4'
Cl Cl 0.1484 0.1585 'International Tables Vol C Tables 4.2.6.8 and 6.1.1.4'
F F 0.0171 0.0103 'International Tables Vol C Tables 4.2.6.8 and 6.1.1.4'
O O 0.0106 0.0060 'International Tables Vol C Tables 4.2.6.8 and 6.1.1.4'
P P 0.1023 0.0942 'International Tables Vol C Tables 4.2.6.8 and 6.1.1.4'
Sb Sb -0.5866 1.5461 'International Tables Vol C Tables 4.2.6.8 and 6.1.1.4'

loop_
_exptl_crystal_face_index_h
_exptl_crystal_face_index_k
_exptl_crystal_face_index_l
_exptl_crystal_face_perp_dist
1 0 0 0.0098
-1 0 0 0.0098
0 -1 0 0.0220
0 1 0 0.0220
1 0 -2 0.1151
-1 0 2 0.1151

loop_
_geom_angle_atom_site_label_1
_geom_angle_atom_site_label_2
_geom_angle_atom_site_label_3
_geom_angle
_geom_angle_site_symmetry_1
_geom_angle_site_symmetry_3
_geom_angle_publ_flag
O1 Sb1 Cl1 170.37(16) . . ?
C1 Sb1 Cl1 90.8(2) . . ?
C1 Sb1 O1 84.0(3) . . ?
C1 Sb1 C9 95.0(3) . . ?
C9 Sb1 Cl1 90.1(2) . . ?
C9 Sb1 O1 82.3(3) . . ?
O1 P1 H1 117(4) . . ?
O1 P1 C17 108.6(4) . . ?
O1 P1 C21 110.5(4) . . ?
C17 P1 H1 99(4) . . ?
C21 P1 H1 103(4) . . ?
C21 P1 C17 118.4(4) . . ?
P1 O1 Sb1 131.0(4) . . ?
C2 C1 Sb1 121.0(6) . . ?
C2 C1 C6 117.8(8) . . ?
C6 C1 Sb1 121.0(6) . . ?
C1 C2 H2 119.8 . . ?
C1 C2 C3 120.5(8) . . ?
C3 C2 H2 119.8 . . ?
C2 C3 C7 119.3(9) . . ?
C4 C3 C2 121.3(9) . . ?
C4 C3 C7 119.5(9) . . ?
C3 C4 H4 121.0 . . ?
C3 C4 C5 118.0(9) . . ?
C5 C4 H4 121.0 . . ?
C4 C5 C8 118.2(9) . . ?
C6 C5 C4 121.0(9) . . ?
C6 C5 C8 120.7(9) . . ?
C1 C6 H6 119.4 . . ?
C5 C6 C1 121.3(9) . . ?
C5 C6 H6 119.4 . . ?
F1A C7 F2A 107.3(11) . . ?
F1A C7 F3A 108.5(11) . . ?
F1A C7 C3 114.5(10) . . ?
F1B C7 C3 107.0(16) . . ?
F2A C7 C3 112.1(9) . . ?
F2B C7 F1B 109(2) . . ?
F2B C7 C3 109.4(16) . . ?
F3A C7 F2A 102.4(10) . . ?
F3A C7 C3 111.3(10) . . ?
F3B C7 F1B 105(2) . . ?
F3B C7 F2B 111(3) . . ?
F3B C7 C3 115(2) . . ?
F4 C8 C5 111.1(8) . . ?
F5 C8 F4 105.6(9) . . ?
F5 C8 F6 108.9(9) . . ?
F5 C8 C5 112.3(9) . . ?
F6 C8 F4 105.7(9) . . ?
F6 C8 C5 112.7(9) . . ?
C10 C9 Sb1 120.1(6) . . ?
C14 C9 Sb1 120.7(6) . . ?
C14 C9 C10 118.8(8) . . ?
C9 C10 H10 119.9 . . ?
C11 C10 C9 120.3(8) . . ?
C11 C10 H10 119.9 . . ?
C10 C11 C12 121.1(9) . . ?
C10 C11 C15 121.8(9) . . ?
C12 C11 C15 117.2(9) . . ?
C11 C12 H12 120.5 . . ?
C13 C12 C11 118.9(9) . . ?
C13 C12 H12 120.5 . . ?
C12 C13 C14 120.2(9) . . ?
C12 C13 C16 118.6(8) . . ?
C14 C13 C16 121.2(8) . . ?
C9 C14 C13 120.7(9) . . ?
C9 C14 H14 119.7 . . ?
C13 C14 H14 119.7 . . ?
F7A C15 F8A 102.4(11) . . ?
F7A C15 C11 114.0(9) . . ?
F7B C15 C11 109.8(17) . . ?
F8A C15 C11 110.9(10) . . ?
F8B C15 F7B 118(3) . . ?
F8B C15 F9B 102(3) . . ?
F8B C15 C11 113(2) . . ?
F9A C15 F7A 110.0(12) . . ?
F9A C15 F8A 105.2(11) . . ?
F9A C15 C11 113.5(11) . . ?
F9B C15 F7B 98(3) . . ?
F9B C15 C11 115(2) . . ?
F10 C16 F12 106.0(9) . . ?
F10 C16 C13 112.3(8) . . ?
F11 C16 F10 106.8(8) . . ?
F11 C16 F12 105.4(8) . . ?
F11 C16 C13 112.1(9) . . ?
F12 C16 C13 113.6(8) . . ?
C18 C17 P1 105.0(6) . . ?
C18 C17 C20 109.1(8) . . ?
C19 C17 P1 110.1(7) . . ?
C19 C17 C18 109.7(8) . . ?
C19 C17 C20 110.8(8) . . ?
C20 C17 P1 111.9(7) . . ?
C17 C18 H18A 109.5 . . ?
C17 C18 H18B 109.5 . . ?
C17 C18 H18C 109.5 . . ?
H18A C18 H18B 109.5 . . ?
H18A C18 H18C 109.5 . . ?
H18B C18 H18C 109.5 . . ?
C17 C19 H19A 109.5 . . ?
C17 C19 H19B 109.5 . . ?
C17 C19 H19C 109.5 . . ?
H19A C19 H19B 109.5 . . ?
H19A C19 H19C 109.5 . . ?
H19B C19 H19C 109.5 . . ?
C17 C20 H20A 109.5 . . ?
C17 C20 H20B 109.5 . . ?
C17 C20 H20C 109.5 . . ?
H20A C20 H20B 109.5 . . ?
H20A C20 H20C 109.5 . . ?
H20B C20 H20C 109.5 . . ?
C22 C21 P1 105.4(6) . . ?
C22 C21 C23 109.6(9) . . ?
C22 C21 C24 108.6(8) . . ?
C23 C21 P1 111.5(7) . . ?
C24 C21 P1 110.4(7) . . ?
C24 C21 C23 111.1(8) . . ?
C21 C22 H22A 109.5 . . ?
C21 C22 H22B 109.5 . . ?
C21 C22 H22C 109.5 . . ?
H22A C22 H22B 109.5 . . ?
H22A C22 H22C 109.5 . . ?
H22B C22 H22C 109.5 . . ?
C21 C23 H23A 109.5 . . ?
C21 C23 H23B 109.5 . . ?
C21 C23 H23C 109.5 . . ?
H23A C23 H23B 109.5 . . ?
H23A C23 H23C 109.5 . . ?
H23B C23 H23C 109.5 . . ?
C21 C24 H24A 109.5 . . ?
C21 C24 H24B 109.5 . . ?
C21 C24 H24C 109.5 . . ?
H24A C24 H24B 109.5 . . ?
H24A C24 H24C 109.5 . . ?
H24B C24 H24C 109.5 . . ?

loop_
_geom_bond_atom_site_label_1
_geom_bond_atom_site_label_2
_geom_bond_distance
_geom_bond_site_symmetry_2
_geom_bond_publ_flag
Sb1 Cl1 2.505(2) . ?
Sb1 O1 2.348(5) . ?
Sb1 C1 2.168(9) . ?
Sb1 C9 2.183(9) . ?
P1 H1 1.45(10) . ?
P1 O1 1.525(6) . ?
P1 C17 1.833(9) . ?
P1 C21 1.828(9) . ?
F1A C7 1.303(15) . ?
F1B C7 1.42(4) . ?
F2A C7 1.381(16) . ?
F2B C7 1.27(3) . ?
F3A C7 1.350(16) . ?
F3B C7 1.21(4) . ?
F4 C8 1.348(13) . ?
F5 C8 1.323(13) . ?
F6 C8 1.325(12) . ?
F7A C15 1.324(14) . ?
F7B C15 1.41(4) . ?
F8A C15 1.389(17) . ?
F8B C15 1.25(5) . ?
F9A C15 1.293(17) . ?
F9B C15 1.34(5) . ?
F10 C16 1.344(12) . ?
F11 C16 1.341(12) . ?
F12 C16 1.345(12) . ?
C1 C2 1.386(12) . ?
C1 C6 1.401(12) . ?
C2 H2 0.9500 . ?
C2 C3 1.405(13) . ?
C3 C4 1.383(14) . ?
C3 C7 1.509(13) . ?
C4 H4 0.9500 . ?
C4 C5 1.393(14) . ?
C5 C6 1.380(13) . ?
C5 C8 1.506(13) . ?
C6 H6 0.9500 . ?
C9 C10 1.395(12) . ?
C9 C14 1.389(12) . ?
C10 H10 0.9500 . ?
C10 C11 1.383(13) . ?
C11 C12 1.394(13) . ?
C11 C15 1.491(13) . ?
C12 H12 0.9500 . ?
C12 C13 1.382(13) . ?
C13 C14 1.402(13) . ?
C13 C16 1.488(13) . ?
C14 H14 0.9500 . ?
C17 C18 1.540(13) . ?
C17 C19 1.537(13) . ?
C17 C20 1.542(13) . ?
C18 H18A 0.9800 . ?
C18 H18B 0.9800 . ?
C18 H18C 0.9800 . ?
C19 H19A 0.9800 . ?
C19 H19B 0.9800 . ?
C19 H19C 0.9800 . ?
C20 H20A 0.9800 . ?
C20 H20B 0.9800 . ?
C20 H20C 0.9800 . ?
C21 C22 1.529(13) . ?
C21 C23 1.538(14) . ?
C21 C24 1.533(13) . ?
C22 H22A 0.9800 . ?
C22 H22B 0.9800 . ?
C22 H22C 0.9800 . ?
C23 H23A 0.9800 . ?
C23 H23B 0.9800 . ?
C23 H23C 0.9800 . ?
C24 H24A 0.9800 . ?
C24 H24B 0.9800 . ?
C24 H24C 0.9800 . ?

loop_
_geom_torsion_atom_site_label_1
_geom_torsion_atom_site_label_2
_geom_torsion_atom_site_label_3
_geom_torsion_atom_site_label_4
_geom_torsion
_geom_torsion_site_symmetry_1
_geom_torsion_site_symmetry_2
_geom_torsion_site_symmetry_3
_geom_torsion_site_symmetry_4
_geom_torsion_publ_flag
Sb1 C1 C2 C3 178.7(7) . . . . ?
Sb1 C1 C6 C5 179.7(7) . . . . ?
Sb1 C9 C10 C11 -173.2(7) . . . . ?
Sb1 C9 C14 C13 173.0(7) . . . . ?
O1 P1 C17 C18 -66.3(7) . . . . ?
O1 P1 C17 C19 51.7(7) . . . . ?
O1 P1 C17 C20 175.4(7) . . . . ?
O1 P1 C21 C22 45.9(7) . . . . ?
O1 P1 C21 C23 -73.0(8) . . . . ?
O1 P1 C21 C24 163.0(7) . . . . ?
C1 C2 C3 C4 -0.2(14) . . . . ?
C1 C2 C3 C7 -179.8(9) . . . . ?
C2 C1 C6 C5 -3.9(13) . . . . ?
C2 C3 C4 C5 -0.4(14) . . . . ?
C2 C3 C7 F1A 151.6(12) . . . . ?
C2 C3 C7 F1B -172(2) . . . . ?
C2 C3 C7 F2A 29.1(14) . . . . ?
C2 C3 C7 F2B 70(2) . . . . ?
C2 C3 C7 F3A -84.9(13) . . . . ?
C2 C3 C7 F3B -56(3) . . . . ?
C3 C4 C5 C6 -1.2(14) . . . . ?
C3 C4 C5 C8 -178.2(9) . . . . ?
C4 C3 C7 F1A -28.0(16) . . . . ?
C4 C3 C7 F1B 8(2) . . . . ?
C4 C3 C7 F2A -150.5(11) . . . . ?
C4 C3 C7 F2B -109(2) . . . . ?
C4 C3 C7 F3A 95.5(13) . . . . ?
C4 C3 C7 F3B 125(2) . . . . ?
C4 C5 C6 C1 3.4(14) . . . . ?
C4 C5 C8 F4 -159.5(9) . . . . ?
C4 C5 C8 F5 82.5(12) . . . . ?
C4 C5 C8 F6 -41.0(13) . . . . ?
C6 C1 C2 C3 2.3(13) . . . . ?
C6 C5 C8 F4 23.5(13) . . . . ?
C6 C5 C8 F5 -94.5(12) . . . . ?
C6 C5 C8 F6 142.0(9) . . . . ?
C7 C3 C4 C5 179.2(9) . . . . ?
C8 C5 C6 C1 -179.7(9) . . . . ?
C9 C10 C11 C12 1.4(14) . . . . ?
C9 C10 C11 C15 179.9(10) . . . . ?
C10 C9 C14 C13 0.4(14) . . . . ?
C10 C11 C12 C13 -2.2(14) . . . . ?
C10 C11 C15 F7A -0.4(17) . . . . ?
C10 C11 C15 F7B -48(3) . . . . ?
C10 C11 C15 F8A 114.5(12) . . . . ?
C10 C11 C15 F8B 85(3) . . . . ?
C10 C11 C15 F9A -127.3(13) . . . . ?
C10 C11 C15 F9B -158(3) . . . . ?
C11 C12 C13 C14 2.0(14) . . . . ?
C11 C12 C13 C16 179.8(9) . . . . ?
C12 C11 C15 F7A 178.1(11) . . . . ?
C12 C11 C15 F7B 130(2) . . . . ?
C12 C11 C15 F8A -67.0(14) . . . . ?
C12 C11 C15 F8B -96(3) . . . . ?
C12 C11 C15 F9A 51.1(16) . . . . ?
C12 C11 C15 F9B 21(3) . . . . ?
C12 C13 C14 C9 -1.1(14) . . . . ?
C12 C13 C16 F10 50.4(13) . . . . ?
C12 C13 C16 F11 -69.8(11) . . . . ?
C12 C13 C16 F12 170.8(9) . . . . ?
C14 C9 C10 C11 -0.5(14) . . . . ?
C14 C13 C16 F10 -131.8(10) . . . . ?
C14 C13 C16 F11 107.9(10) . . . . ?
C14 C13 C16 F12 -11.5(14) . . . . ?
C15 C11 C12 C13 179.4(10) . . . . ?
C16 C13 C14 C9 -178.8(9) . . . . ?
C17 P1 O1 Sb1 118.8(5) . . . . ?
C17 P1 C21 C22 172.0(6) . . . . ?
C17 P1 C21 C23 53.2(9) . . . . ?
C17 P1 C21 C24 -70.8(8) . . . . ?
C21 P1 O1 Sb1 -109.8(5) . . . . ?
C21 P1 C17 C18 166.6(6) . . . . ?
C21 P1 C17 C19 -75.4(8) . . . . ?
C21 P1 C17 C20 48.4(9) . . . . ?

loop_
_twin_individual_id
_twin_individual_mass_fraction_refined
1 0.892(2)
2 0.108(2)

loop_
_exptl_oxdiff_crystal_face_indexfrac_h
_exptl_oxdiff_crystal_face_indexfrac_k
_exptl_oxdiff_crystal_face_indexfrac_l
_exptl_oxdiff_crystal_face_x
_exptl_oxdiff_crystal_face_y
_exptl_oxdiff_crystal_face_z
0.9987 -0.0010 -0.0006 -0.0336 0.0029 -0.0027
-0.9987 0.0010 0.0006 0.0336 -0.0029 0.0027
-0.0039 -0.9995 0.0008 -0.0016 0.0223 0.0436
0.0039 0.9995 -0.0008 0.0016 -0.0223 -0.0436
0.9767 -0.0022 -1.9979 0.0119 0.1309 -0.0665
-0.9767 0.0022 1.9979 -0.0119 -0.1309 0.0665
